data_4329609
loop_
_publ_author_name
'Mukesh Kumar'
'Natalie A. Dixon'
'Anna C. Merkle'
'Matthias Zeller'
'Nicolai Lehnert'
'Elizabeth T. Papish'

_publ_contact_author_address
;Dr. Elizabeth T. Papish
Assistant Professor and Graduate Advisor
Department of Chemistry
Drexel University
410 Stratton Hall
3141 Chestnut St.
Philadelphia, PA 19104
;
_publ_contact_author_email ep322@drexel.edu
_publ_contact_author_name 'Elizabeth Papish'
_publ_contact_author_phone 215-895-2666
_publ_section_title
;
 Hydrotris(triazolyl)borate Complexes as Functional Models for Cu Nitrite
 Reductase: The Electronic Influence of Distal Nitrogens
;
_journal_name_full 'Inorganic Chemistry'
_journal_page_first 7004
_journal_page_last 7006
_journal_paper_doi 10.1021/ic300160c
_journal_volume 51
_journal_year 2012
_chemical_formula_sum 'C24 H40 B Cu N7 O2'
_chemical_formula_weight 532.98
_chemical_name_systematic
; 
 ? 
;
_space_group_IT_number 11
_symmetry_cell_setting monoclinic
_symmetry_space_group_name_Hall '-P 2yb'
_symmetry_space_group_name_H-M 'P 1 21/m 1'
_atom_sites_solution_hydrogens geom
_atom_sites_solution_primary direct
_atom_sites_solution_secondary difmap
_audit_creation_method SHELXL-97
_cell_angle_alpha 90.00
_cell_angle_beta 99.570(3)
_cell_angle_gamma 90.00
_cell_formula_units_Z 4
_cell_length_a 9.6746(15)
_cell_length_b 17.068(3)
_cell_length_c 17.034(3)
_cell_measurement_reflns_used 2046
_cell_measurement_temperature 100(2)
_cell_measurement_theta_max 24.77
_cell_measurement_theta_min 2.27
_cell_volume 2773.6(8)
_computing_cell_refinement 'Apex2 v2009.7-0'
_computing_data_collection 'Apex2 v2009.7-0 (Bruker, 2009)'
_computing_data_reduction 'Apex2 v2009.7-0'
_computing_molecular_graphics 'SHELXTL 6.14'
_computing_publication_material 'SHELXTL 6.14'
_computing_structure_refinement 'SHELXTL 6.14'
_computing_structure_solution 'SHELXTL 6.14 (Bruker, 2000-2003; Sheldrick, 2008)'
_diffrn_ambient_temperature 100(2)
_diffrn_measured_fraction_theta_full 0.985
_diffrn_measured_fraction_theta_max 0.903
_diffrn_measurement_device_type 'Bruker AXS SMART APEX CCD diffractometer'
_diffrn_measurement_method '\w scans'
_diffrn_radiation_monochromator graphite
_diffrn_radiation_source 'fine-focus sealed tube'
_diffrn_radiation_type MoK\a
_diffrn_radiation_wavelength 0.71073
_diffrn_reflns_av_R_equivalents 0.0466
_diffrn_reflns_av_sigmaI/netI 0.0784
_diffrn_reflns_limit_h_max 13
_diffrn_reflns_limit_h_min -13
_diffrn_reflns_limit_k_max 23
_diffrn_reflns_limit_k_min -24
_diffrn_reflns_limit_l_max 24
_diffrn_reflns_limit_l_min -22
_diffrn_reflns_number 18527
_diffrn_reflns_theta_full 28.00
_diffrn_reflns_theta_max 31.40
_diffrn_reflns_theta_min 1.21
_diffrn_standards_number 0
_exptl_absorpt_coefficient_mu 0.821
_exptl_absorpt_correction_T_max 0.7463
_exptl_absorpt_correction_T_min 0.6253
_exptl_absorpt_correction_type multi-scan
_exptl_absorpt_process_details 'Apex2  v2009.7-0 (Bruker, 2009)'
_exptl_crystal_colour orange
_exptl_crystal_density_diffrn 1.276
_exptl_crystal_description plate
_exptl_crystal_F_000 1132
_exptl_crystal_size_max 0.37
_exptl_crystal_size_mid 0.19
_exptl_crystal_size_min 0.06
_refine_diff_density_max 0.576
_refine_diff_density_min -1.075
_refine_diff_density_rms 0.087
_refine_ls_extinction_method none
_refine_ls_goodness_of_fit_ref 1.011
_refine_ls_hydrogen_treatment constr
_refine_ls_matrix_type full
_refine_ls_number_parameters 368
_refine_ls_number_reflns 8508
_refine_ls_number_restraints 0
_refine_ls_restrained_S_all 1.011
_refine_ls_R_factor_all 0.0918
_refine_ls_R_factor_gt 0.0482
_refine_ls_shift/su_max 0.001
_refine_ls_shift/su_mean 0.000
_refine_ls_structure_factor_coef Fsqd
_refine_ls_weighting_details 'calc w=1/[\s^2^(Fo^2^)+(0.0474P)^2^+0.3838P] where P=(Fo^2^+2Fc^2^)/3'
_refine_ls_weighting_scheme calc
_refine_ls_wR_factor_gt 0.1030
_refine_ls_wR_factor_ref 0.1202
_reflns_number_gt 5450
_reflns_number_total 8508
_reflns_threshold_expression I>2\s(I)
_cod_data_source_file ic300160c_si_002_3.cif
_cod_data_source_block 10mz338_0m
_cod_original_cell_volume 2773.6(7)
_cod_database_code 4329609

loop_
_symmetry_equiv_pos_as_xyz
'x, y, z'
'-x, y+1/2, -z'
'-x, -y, -z'
'x, -y-1/2, z'

loop_
_atom_site_label
_atom_site_type_symbol
_atom_site_fract_x
_atom_site_fract_y
_atom_site_fract_z
_atom_site_U_iso_or_equiv
_atom_site_adp_type
_atom_site_occupancy
_atom_site_symmetry_multiplicity
_atom_site_calc_flag
_atom_site_refinement_flags
B1 B 0.2800(4) 0.2500 0.4643(2) 0.0150(7) Uani 1 2 d S
H1 H 0.1785 0.2500 0.4693 0.018 Uiso 1 2 calc SR
B2 B 1.1856(4) 0.7500 0.0035(2) 0.0149(7) Uani 1 2 d S
H2 H 1.2781 0.7500 -0.0154 0.018 Uiso 1 2 calc SR
C1 C 0.0730(2) 0.11831(15) 0.38604(16) 0.0259(6) Uani 1 1 d .
H1A H 0.0527 0.1198 0.4405 0.039 Uiso 1 1 calc R
H1B H 0.0314 0.0711 0.3591 0.039 Uiso 1 1 calc R
H1C H 0.0332 0.1648 0.3570 0.039 Uiso 1 1 calc R
C2 C 0.2281(2) 0.11708(14) 0.38840(13) 0.0180(5) Uani 1 1 d .
C3 C 0.3092(2) 0.05963(14) 0.36277(14) 0.0201(5) Uani 1 1 d .
H3 H 0.2770 0.0119 0.3373 0.024 Uiso 1 1 calc R
C4 C 0.4486(2) 0.08485(13) 0.38132(13) 0.0171(5) Uani 1 1 d .
C5 C 0.5776(2) 0.04208(14) 0.36489(14) 0.0207(5) Uani 1 1 d .
C6 C 0.5466(3) -0.04590(15) 0.35543(19) 0.0356(7) Uani 1 1 d .
H6A H 0.5188 -0.0662 0.4043 0.053 Uiso 1 1 calc R
H6B H 0.6308 -0.0734 0.3453 0.053 Uiso 1 1 calc R
H6C H 0.4703 -0.0543 0.3106 0.053 Uiso 1 1 calc R
C7 C 0.6189(3) 0.07273(16) 0.28746(15) 0.0298(6) Uani 1 1 d .
H7A H 0.5423 0.0629 0.2431 0.045 Uiso 1 1 calc R
H7B H 0.7037 0.0457 0.2775 0.045 Uiso 1 1 calc R
H7C H 0.6370 0.1292 0.2922 0.045 Uiso 1 1 calc R
C8 C 0.7000(3) 0.05223(16) 0.43427(15) 0.0280(6) Uani 1 1 d .
H8A H 0.7248 0.1078 0.4403 0.042 Uiso 1 1 calc R
H8B H 0.7811 0.0224 0.4233 0.042 Uiso 1 1 calc R
H8C H 0.6720 0.0330 0.4835 0.042 Uiso 1 1 calc R
C9 C 0.1826(4) 0.2500 0.6313(2) 0.0288(8) Uani 1 2 d S
H9A H 0.1408 0.1988 0.6160 0.043 Uiso 0.50 1 calc PR
H9B H 0.1316 0.2908 0.5978 0.043 Uiso 0.50 1 calc PR
H9C H 0.1770 0.2604 0.6873 0.043 Uiso 0.50 1 calc PR
C10 C 0.3307(3) 0.2500 0.62052(19) 0.0178(7) Uani 1 2 d S
C11 C 0.4513(4) 0.2500 0.67640(19) 0.0210(7) Uani 1 2 d S
H11 H 0.4570 0.2500 0.7326 0.025 Uiso 1 2 calc SR
C12 C 0.5636(3) 0.2500 0.63420(18) 0.0174(7) Uani 1 2 d S
C13 C 0.7196(4) 0.2500 0.66679(19) 0.0205(7) Uani 1 2 d S
C14 C 0.7427(4) 0.2500 0.7582(2) 0.0351(10) Uani 1 2 d S
H14A H 0.7029 0.2021 0.7770 0.053 Uiso 0.50 1 calc PR
H14B H 0.6965 0.2958 0.7769 0.053 Uiso 0.50 1 calc PR
H14C H 0.8434 0.2521 0.7789 0.053 Uiso 1 2 calc SR
C15 C 0.7874(3) 0.17628(15) 0.63909(15) 0.0260(6) Uani 1 1 d .
H15A H 0.7467 0.1298 0.6602 0.039 Uiso 1 1 calc R
H15B H 0.8886 0.1775 0.6585 0.039 Uiso 1 1 calc R
H15C H 0.7704 0.1743 0.5808 0.039 Uiso 1 1 calc R
C16 C 1.4133(2) 0.62041(16) 0.05967(17) 0.0310(6) Uani 1 1 d .
H16A H 1.4137 0.6199 0.0022 0.047 Uiso 1 1 calc R
H16B H 1.4648 0.5748 0.0843 0.047 Uiso 1 1 calc R
H16C H 1.4582 0.6685 0.0828 0.047 Uiso 1 1 calc R
C17 C 1.2659(2) 0.61749(14) 0.07457(13) 0.0180(5) Uani 1 1 d .
C18 C 1.1995(2) 0.55950(14) 0.11032(14) 0.0199(5) Uani 1 1 d .
H18 H 1.2397 0.5118 0.1321 0.024 Uiso 1 1 calc R
C19 C 1.0615(2) 0.58435(13) 0.10838(13) 0.0163(5) Uani 1 1 d .
C20 C 0.9456(2) 0.53976(14) 0.13956(13) 0.0179(5) Uani 1 1 d .
C21 C 0.9779(3) 0.45152(14) 0.14064(17) 0.0295(6) Uani 1 1 d .
H21A H 0.9887 0.4344 0.0871 0.044 Uiso 1 1 calc R
H21B H 0.9007 0.4226 0.1579 0.044 Uiso 1 1 calc R
H21C H 1.0649 0.4413 0.1777 0.044 Uiso 1 1 calc R
C22 C 0.8037(2) 0.55278(14) 0.08620(14) 0.0225(5) Uani 1 1 d .
H22A H 0.7784 0.6084 0.0870 0.034 Uiso 1 1 calc R
H22B H 0.7319 0.5213 0.1059 0.034 Uiso 1 1 calc R
H22C H 0.8098 0.5370 0.0316 0.034 Uiso 1 1 calc R
C23 C 0.9399(3) 0.56630(15) 0.22489(14) 0.0247(5) Uani 1 1 d .
H23A H 1.0303 0.5559 0.2586 0.037 Uiso 1 1 calc R
H23B H 0.8659 0.5374 0.2454 0.037 Uiso 1 1 calc R
H23C H 0.9198 0.6226 0.2252 0.037 Uiso 1 1 calc R
C24 C 1.2061(3) 0.7500 -0.1793(2) 0.0232(8) Uani 1 2 d S
H24A H 1.2497 0.8019 -0.1715 0.035 Uiso 0.50 1 calc PR
H24B H 1.1876 0.7375 -0.2362 0.035 Uiso 0.50 1 calc PR
H24C H 1.2693 0.7106 -0.1510 0.035 Uiso 0.50 1 calc PR
C25 C 1.0706(3) 0.7500 -0.14721(18) 0.0163(7) Uani 1 2 d S
C26 C 0.9344(3) 0.7500 -0.18780(18) 0.0175(7) Uani 1 2 d S
H26 H 0.9059 0.7500 -0.2439 0.021 Uiso 1 2 calc SR
C27 C 0.8468(3) 0.7500 -0.13039(18) 0.0158(6) Uani 1 2 d S
C28 C 0.6890(3) 0.7500 -0.14353(18) 0.0155(6) Uani 1 2 d S
C29 C 0.6330(4) 0.7500 -0.23279(19) 0.0223(7) Uani 1 2 d S
H29A H 0.6587 0.7993 -0.2562 0.033 Uiso 0.50 1 calc PR
H29B H 0.5307 0.7448 -0.2415 0.033 Uiso 0.50 1 calc PR
H29C H 0.6737 0.7059 -0.2579 0.033 Uiso 0.50 1 calc PR
C30 C 0.6361(2) 0.82423(14) -0.10664(14) 0.0224(5) Uani 1 1 d .
H30A H 0.6748 0.8261 -0.0497 0.034 Uiso 1 1 calc R
H30B H 0.5335 0.8231 -0.1136 0.034 Uiso 1 1 calc R
H30C H 0.6664 0.8707 -0.1331 0.034 Uiso 1 1 calc R
Cu1 Cu 0.57967(4) 0.2500 0.45381(2) 0.01432(10) Uani 1 2 d S
Cu2 Cu 0.91129(4) 0.7500 0.05518(2) 0.01328(10) Uani 1 2 d S
N1 N 0.31432(18) 0.17510(11) 0.42027(10) 0.0143(4) Uani 1 1 d .
N2 N 0.45120(18) 0.15540(11) 0.41605(11) 0.0149(4) Uani 1 1 d .
N3 N 0.3702(3) 0.2500 0.54772(15) 0.0150(5) Uani 1 2 d S
N4 N 0.5131(3) 0.2500 0.55635(15) 0.0156(6) Uani 1 2 d S
N5 N 0.8051(3) 0.2500 0.39706(17) 0.0226(6) Uani 1 2 d S
N6 N 1.17145(18) 0.67519(11) 0.05270(11) 0.0150(4) Uani 1 1 d .
N7 N 1.04499(18) 0.65512(11) 0.07416(10) 0.0145(4) Uani 1 1 d .
N8 N 1.0654(3) 0.7500 -0.06885(15) 0.0146(5) Uani 1 2 d S
N9 N 0.9281(3) 0.7500 -0.05777(15) 0.0146(5) Uani 1 2 d S
N10 N 0.7288(3) 0.7500 0.14526(17) 0.0216(6) Uani 1 2 d S
O1 O 0.6784(2) 0.2500 0.36137(14) 0.0228(5) Uani 1 2 d S
O2 O 0.8157(3) 0.2500 0.46891(16) 0.0376(7) Uani 1 2 d S
O3 O 0.8612(2) 0.7500 0.16414(13) 0.0206(5) Uani 1 2 d S
O4 O 0.6909(2) 0.7500 0.07191(14) 0.0246(6) Uani 1 2 d S

loop_
_atom_site_aniso_label
_atom_site_aniso_U_11
_atom_site_aniso_U_22
_atom_site_aniso_U_33
_atom_site_aniso_U_23
_atom_site_aniso_U_13
_atom_site_aniso_U_12
B1 0.0123(16) 0.0181(19) 0.0155(17) 0.000 0.0047(14) 0.000
B2 0.0155(17) 0.0154(19) 0.0146(17) 0.000 0.0050(14) 0.000
C1 0.0171(12) 0.0272(15) 0.0335(14) -0.0055(11) 0.0040(10) -0.0033(10)
C2 0.0175(11) 0.0190(12) 0.0179(11) 0.0001(9) 0.0040(9) -0.0025(9)
C3 0.0211(12) 0.0160(12) 0.0231(12) -0.0048(10) 0.0034(10) -0.0025(9)
C4 0.0173(11) 0.0153(12) 0.0193(11) 0.0020(9) 0.0045(9) 0.0013(9)
C5 0.0216(12) 0.0158(13) 0.0258(12) -0.0024(10) 0.0072(10) 0.0028(9)
C6 0.0294(15) 0.0199(15) 0.0591(19) -0.0043(13) 0.0124(14) 0.0030(11)
C7 0.0313(14) 0.0313(16) 0.0295(14) -0.0031(12) 0.0128(11) 0.0068(12)
C8 0.0214(13) 0.0285(15) 0.0344(14) 0.0060(12) 0.0054(11) 0.0065(11)
C9 0.0260(19) 0.043(2) 0.0201(18) 0.000 0.0116(15) 0.000
C10 0.0231(17) 0.0165(17) 0.0157(15) 0.000 0.0090(13) 0.000
C11 0.0275(18) 0.0211(19) 0.0159(16) 0.000 0.0076(14) 0.000
C12 0.0213(17) 0.0165(17) 0.0135(15) 0.000 0.0003(13) 0.000
C13 0.0219(17) 0.0217(19) 0.0163(16) 0.000 -0.0017(13) 0.000
C14 0.030(2) 0.055(3) 0.0167(18) 0.000 -0.0058(16) 0.000
C15 0.0212(12) 0.0255(14) 0.0297(14) 0.0008(11) 0.0002(10) 0.0025(10)
C16 0.0185(12) 0.0301(16) 0.0464(17) 0.0090(13) 0.0113(12) 0.0071(11)
C17 0.0169(11) 0.0165(12) 0.0212(12) -0.0013(9) 0.0046(9) 0.0023(9)
C18 0.0198(12) 0.0156(12) 0.0240(12) 0.0021(9) 0.0023(10) 0.0024(9)
C19 0.0184(11) 0.0153(12) 0.0147(11) -0.0012(9) 0.0013(9) -0.0006(9)
C20 0.0183(11) 0.0162(12) 0.0190(11) 0.0006(9) 0.0025(9) -0.0021(9)
C21 0.0308(14) 0.0175(14) 0.0414(16) 0.0029(12) 0.0092(12) -0.0019(11)
C22 0.0216(12) 0.0215(13) 0.0240(13) 0.0004(10) 0.0024(10) -0.0048(10)
C23 0.0276(13) 0.0265(14) 0.0207(12) 0.0034(10) 0.0065(10) -0.0058(11)
C24 0.0235(18) 0.031(2) 0.0176(16) 0.000 0.0112(14) 0.000
C25 0.0224(17) 0.0126(16) 0.0156(15) 0.000 0.0084(13) 0.000
C26 0.0207(17) 0.0212(18) 0.0107(14) 0.000 0.0030(13) 0.000
C27 0.0203(16) 0.0138(16) 0.0132(15) 0.000 0.0030(13) 0.000
C28 0.0153(15) 0.0177(17) 0.0132(15) 0.000 0.0015(12) 0.000
C29 0.0224(17) 0.028(2) 0.0151(16) 0.000 -0.0007(14) 0.000
C30 0.0193(12) 0.0275(14) 0.0194(12) -0.0019(10) 0.0003(10) 0.0029(10)
Cu1 0.01271(19) 0.0181(2) 0.01244(19) 0.000 0.00290(15) 0.000
Cu2 0.01298(19) 0.0171(2) 0.01016(18) 0.000 0.00294(14) 0.000
N1 0.0112(8) 0.0170(10) 0.0152(9) 0.0001(8) 0.0040(7) -0.0007(7)
N2 0.0128(9) 0.0168(10) 0.0153(9) 0.0001(7) 0.0030(7) 0.0017(7)
N3 0.0135(13) 0.0189(15) 0.0132(13) 0.000 0.0040(10) 0.000
N4 0.0136(13) 0.0182(15) 0.0155(13) 0.000 0.0041(11) 0.000
N5 0.0202(15) 0.0219(16) 0.0253(16) 0.000 0.0025(12) 0.000
N6 0.0125(9) 0.0159(10) 0.0172(9) -0.0009(8) 0.0041(7) 0.0000(7)
N7 0.0135(9) 0.0171(10) 0.0136(9) -0.0012(7) 0.0042(7) -0.0017(7)
N8 0.0144(13) 0.0157(14) 0.0149(13) 0.000 0.0059(11) 0.000
N9 0.0151(13) 0.0172(14) 0.0124(12) 0.000 0.0046(10) 0.000
N10 0.0207(15) 0.0197(16) 0.0238(15) 0.000 0.0020(12) 0.000
O1 0.0206(13) 0.0271(14) 0.0220(12) 0.000 0.0070(10) 0.000
O2 0.0245(14) 0.055(2) 0.0333(16) 0.000 0.0042(12) 0.000
O3 0.0220(12) 0.0241(13) 0.0172(12) 0.000 0.0072(10) 0.000
O4 0.0203(12) 0.0328(15) 0.0204(12) 0.000 0.0029(10) 0.000

loop_
_atom_type_symbol
_atom_type_description
_atom_type_scat_dispersion_real
_atom_type_scat_dispersion_imag
_atom_type_scat_source
C C 0.0033 0.0016 'International Tables Vol C Tables 4.2.6.8 and 6.1.1.4'
H H 0.0000 0.0000 'International Tables Vol C Tables 4.2.6.8 and 6.1.1.4'
B B 0.0013 0.0007 'International Tables Vol C Tables 4.2.6.8 and 6.1.1.4'
Cu Cu 0.3201 1.2651 'International Tables Vol C Tables 4.2.6.8 and 6.1.1.4'
N N 0.0061 0.0033 'International Tables Vol C Tables 4.2.6.8 and 6.1.1.4'
O O 0.0106 0.0060 'International Tables Vol C Tables 4.2.6.8 and 6.1.1.4'

loop_
_geom_angle_atom_site_label_1
_geom_angle_atom_site_label_2
_geom_angle_atom_site_label_3
_geom_angle
_geom_angle_site_symmetry_1
_geom_angle_site_symmetry_3
N3 B1 N1 108.25(17) . .
N3 B1 N1 108.25(17) . 4_565
N1 B1 N1 111.6(2) . 4_565
N3 B1 H1 109.6 . .
N1 B1 H1 109.6 . .
N1 B1 H1 109.6 4_565 .
N6 B2 N6 111.3(2) 4_575 .
N6 B2 N8 108.03(17) 4_575 .
N6 B2 N8 108.03(17) . .
N6 B2 H2 109.8 4_575 .
N6 B2 H2 109.8 . .
N8 B2 H2 109.8 . .
C2 C1 H1A 109.5 . .
C2 C1 H1B 109.5 . .
H1A C1 H1B 109.5 . .
C2 C1 H1C 109.5 . .
H1A C1 H1C 109.5 . .
H1B C1 H1C 109.5 . .
N1 C2 C3 107.7(2) . .
N1 C2 C1 123.5(2) . .
C3 C2 C1 128.8(2) . .
C2 C3 C4 106.8(2) . .
C2 C3 H3 126.6 . .
C4 C3 H3 126.6 . .
N2 C4 C3 108.8(2) . .
N2 C4 C5 124.1(2) . .
C3 C4 C5 127.1(2) . .
C4 C5 C7 109.6(2) . .
C4 C5 C6 109.8(2) . .
C7 C5 C6 108.5(2) . .
C4 C5 C8 110.93(19) . .
C7 C5 C8 110.2(2) . .
C6 C5 C8 107.7(2) . .
C5 C6 H6A 109.5 . .
C5 C6 H6B 109.5 . .
H6A C6 H6B 109.5 . .
C5 C6 H6C 109.5 . .
H6A C6 H6C 109.5 . .
H6B C6 H6C 109.5 . .
C5 C7 H7A 109.5 . .
C5 C7 H7B 109.5 . .
H7A C7 H7B 109.5 . .
C5 C7 H7C 109.5 . .
H7A C7 H7C 109.5 . .
H7B C7 H7C 109.5 . .
C5 C8 H8A 109.5 . .
C5 C8 H8B 109.5 . .
H8A C8 H8B 109.5 . .
C5 C8 H8C 109.5 . .
H8A C8 H8C 109.5 . .
H8B C8 H8C 109.5 . .
C10 C9 H9A 109.5 . .
C10 C9 H9B 109.5 . .
H9A C9 H9B 109.5 . .
C10 C9 H9C 109.5 . .
H9A C9 H9C 109.5 . .
H9B C9 H9C 109.5 . .
N3 C10 C11 107.2(3) . .
N3 C10 C9 122.8(3) . .
C11 C10 C9 130.0(3) . .
C10 C11 C12 106.6(3) . .
C10 C11 H11 126.7 . .
C12 C11 H11 126.7 . .
N4 C12 C11 108.8(3) . .
N4 C12 C13 122.7(3) . .
C11 C12 C13 128.4(3) . .
C12 C13 C15 109.76(18) . .
C12 C13 C15 109.76(18) . 4_565
C15 C13 C15 110.7(3) . 4_565
C12 C13 C14 109.8(3) . .
C15 C13 C14 108.38(19) . .
C15 C13 C14 108.38(19) 4_565 .
C13 C14 H14A 109.5 . .
C13 C14 H14B 109.5 . .
H14A C14 H14B 109.5 . .
C13 C14 H14C 109.5 . .
H14A C14 H14C 109.5 . .
H14B C14 H14C 109.5 . .
C13 C15 H15A 109.5 . .
C13 C15 H15B 109.5 . .
H15A C15 H15B 109.5 . .
C13 C15 H15C 109.5 . .
H15A C15 H15C 109.5 . .
H15B C15 H15C 109.5 . .
C17 C16 H16A 109.5 . .
C17 C16 H16B 109.5 . .
H16A C16 H16B 109.5 . .
C17 C16 H16C 109.5 . .
H16A C16 H16C 109.5 . .
H16B C16 H16C 109.5 . .
N6 C17 C18 107.6(2) . .
N6 C17 C16 123.4(2) . .
C18 C17 C16 129.0(2) . .
C17 C18 C19 106.6(2) . .
C17 C18 H18 126.7 . .
C19 C18 H18 126.7 . .
N7 C19 C18 109.2(2) . .
N7 C19 C20 124.1(2) . .
C18 C19 C20 126.7(2) . .
C19 C20 C22 111.12(19) . .
C19 C20 C23 109.15(19) . .
C22 C20 C23 110.5(2) . .
C19 C20 C21 109.50(19) . .
C22 C20 C21 108.0(2) . .
C23 C20 C21 108.5(2) . .
C20 C21 H21A 109.5 . .
C20 C21 H21B 109.5 . .
H21A C21 H21B 109.5 . .
C20 C21 H21C 109.5 . .
H21A C21 H21C 109.5 . .
H21B C21 H21C 109.5 . .
C20 C22 H22A 109.5 . .
C20 C22 H22B 109.5 . .
H22A C22 H22B 109.5 . .
C20 C22 H22C 109.5 . .
H22A C22 H22C 109.5 . .
H22B C22 H22C 109.5 . .
C20 C23 H23A 109.5 . .
C20 C23 H23B 109.5 . .
H23A C23 H23B 109.5 . .
C20 C23 H23C 109.5 . .
H23A C23 H23C 109.5 . .
H23B C23 H23C 109.5 . .
C25 C24 H24A 109.5 . .
C25 C24 H24B 109.5 . .
H24A C24 H24B 109.5 . .
C25 C24 H24C 109.5 . .
H24A C24 H24C 109.5 . .
H24B C24 H24C 109.5 . .
N8 C25 C26 107.9(3) . .
N8 C25 C24 122.7(3) . .
C26 C25 C24 129.4(3) . .
C25 C26 C27 106.8(3) . .
C25 C26 H26 126.6 . .
C27 C26 H26 126.6 . .
N9 C27 C26 108.2(3) . .
N9 C27 C28 123.9(3) . .
C26 C27 C28 127.9(3) . .
C27 C28 C29 109.3(3) . .
C27 C28 C30 109.70(17) . 4_575
C29 C28 C30 108.63(17) . 4_575
C27 C28 C30 109.70(17) . .
C29 C28 C30 108.64(17) . .
C30 C28 C30 110.8(3) 4_575 .
C28 C29 H29A 109.5 . .
C28 C29 H29B 109.5 . .
H29A C29 H29B 109.5 . .
C28 C29 H29C 109.5 . .
H29A C29 H29C 109.5 . .
H29B C29 H29C 109.5 . .
C28 C30 H30A 109.5 . .
C28 C30 H30B 109.5 . .
H30A C30 H30B 109.5 . .
C28 C30 H30C 109.5 . .
H30A C30 H30C 109.5 . .
H30B C30 H30C 109.5 . .
N4 Cu1 O1 170.38(10) . .
N4 Cu1 N2 90.44(7) . .
O1 Cu1 N2 95.58(7) . .
N4 Cu1 N2 90.44(7) . 4_565
O1 Cu1 N2 95.58(7) . 4_565
N2 Cu1 N2 102.28(10) . 4_565
N4 Cu1 O2 112.02(10) . .
O1 Cu1 O2 58.36(10) . .
N2 Cu1 O2 125.36(5) . .
N2 Cu1 O2 125.36(5) 4_565 .
N9 Cu2 O3 170.82(10) . .
N9 Cu2 N7 90.10(7) . .
O3 Cu2 N7 95.57(6) . .
N9 Cu2 N7 90.10(7) . 4_575
O3 Cu2 N7 95.57(6) . 4_575
N7 Cu2 N7 103.35(10) . 4_575
N9 Cu2 O4 111.60(10) . .
O3 Cu2 O4 59.22(9) . .
N7 Cu2 O4 125.16(5) . .
N7 Cu2 O4 125.16(5) 4_575 .
C2 N1 N2 109.57(18) . .
C2 N1 B1 129.3(2) . .
N2 N1 B1 120.8(2) . .
C4 N2 N1 107.13(17) . .
C4 N2 Cu1 143.40(15) . .
N1 N2 Cu1 108.97(13) . .
C10 N3 N4 109.6(2) . .
C10 N3 B1 129.9(3) . .
N4 N3 B1 120.5(2) . .
C12 N4 N3 107.7(2) . .
C12 N4 Cu1 139.9(2) . .
N3 N4 Cu1 112.38(19) . .
O2 N5 O1 113.3(3) . .
C17 N6 N7 109.57(18) . .
C17 N6 B2 129.3(2) . .
N7 N6 B2 120.8(2) . .
C19 N7 N6 107.01(17) . .
C19 N7 Cu2 143.35(15) . .
N6 N7 Cu2 108.94(13) . .
C25 N8 N9 109.5(2) . .
C25 N8 B2 130.1(3) . .
N9 N8 B2 120.5(2) . .
C27 N9 N8 107.7(2) . .
C27 N9 Cu2 140.3(2) . .
N8 N9 Cu2 112.05(18) . .
O4 N10 O3 111.8(3) . .
N5 O1 Cu1 100.02(19) . .
N5 O2 Cu1 88.3(2) . .
N10 O3 Cu2 98.95(18) . .
N10 O4 Cu2 90.00(18) . .

loop_
_geom_bond_atom_site_label_1
_geom_bond_atom_site_label_2
_geom_bond_distance
_geom_bond_site_symmetry_2
B1 N3 1.540(4) .
B1 N1 1.546(3) .
B1 N1 1.546(3) 4_565
B1 H1 1.0000 .
B2 N6 1.546(3) 4_575
B2 N6 1.546(3) .
B2 N8 1.547(4) .
B2 H2 1.0000 .
C1 C2 1.494(3) .
C1 H1A 0.9800 .
C1 H1B 0.9800 .
C1 H1C 0.9800 .
C2 N1 1.350(3) .
C2 C3 1.372(3) .
C3 C4 1.401(3) .
C3 H3 0.9500 .
C4 N2 1.340(3) .
C4 C5 1.511(3) .
C5 C7 1.532(3) .
C5 C6 1.534(3) .
C5 C8 1.537(3) .
C6 H6A 0.9800 .
C6 H6B 0.9800 .
C6 H6C 0.9800 .
C7 H7A 0.9800 .
C7 H7B 0.9800 .
C7 H7C 0.9800 .
C8 H8A 0.9800 .
C8 H8B 0.9800 .
C8 H8C 0.9800 .
C9 C10 1.474(4) .
C9 H9A 0.9800 .
C9 H9B 0.9800 .
C9 H9C 0.9800 .
C10 N3 1.357(4) .
C10 C11 1.378(5) .
C11 C12 1.399(4) .
C11 H11 0.9500 .
C12 N4 1.335(4) .
C12 C13 1.519(5) .
C13 C15 1.529(3) .
C13 C15 1.529(3) 4_565
C13 C14 1.535(5) .
C14 H14A 0.9800 .
C14 H14B 0.9800 .
C14 H14C 0.9800 .
C15 H15A 0.9800 .
C15 H15B 0.9800 .
C15 H15C 0.9800 .
C16 C17 1.490(3) .
C16 H16A 0.9800 .
C16 H16B 0.9800 .
C16 H16C 0.9800 .
C17 N6 1.353(3) .
C17 C18 1.376(3) .
C18 C19 1.395(3) .
C18 H18 0.9500 .
C19 N7 1.339(3) .
C19 C20 1.522(3) .
C20 C22 1.532(3) .
C20 C23 1.532(3) .
C20 C21 1.538(3) .
C21 H21A 0.9800 .
C21 H21B 0.9800 .
C21 H21C 0.9800 .
C22 H22A 0.9800 .
C22 H22B 0.9800 .
C22 H22C 0.9800 .
C23 H23A 0.9800 .
C23 H23B 0.9800 .
C23 H23C 0.9800 .
C24 C25 1.501(4) .
C24 H24A 0.9800 .
C24 H24B 0.9800 .
C24 H24C 0.9800 .
C25 N8 1.344(4) .
C25 C26 1.382(4) .
C26 C27 1.397(4) .
C26 H26 0.9500 .
C27 N9 1.351(4) .
C27 C28 1.506(4) .
C28 C29 1.527(4) .
C28 C30 1.539(3) 4_575
C28 C30 1.539(3) .
C29 H29A 0.9800 .
C29 H29B 0.9800 .
C29 H29C 0.9800 .
C30 H30A 0.9800 .
C30 H30B 0.9800 .
C30 H30C 0.9800 .
Cu1 N4 1.960(3) .
Cu1 O1 1.973(2) .
Cu1 N2 2.0735(19) .
Cu1 N2 2.0735(19) 4_565
Cu1 O2 2.255(3) .
Cu2 N9 1.958(2) .
Cu2 O3 1.995(2) .
Cu2 N7 2.0641(19) .
Cu2 N7 2.0642(19) 4_575
Cu2 O4 2.197(2) .
N1 N2 1.380(2) .
N3 N4 1.366(3) .
N5 O2 1.211(4) .
N5 O1 1.274(4) .
N6 N7 1.377(2) .
N8 N9 1.373(3) .
N10 O4 1.242(4) .
N10 O3 1.268(3) .

loop_
_geom_torsion_atom_site_label_1
_geom_torsion_atom_site_label_2
_geom_torsion_atom_site_label_3
_geom_torsion_atom_site_label_4
_geom_torsion
_geom_torsion_site_symmetry_1
_geom_torsion_site_symmetry_4
N1 C2 C3 C4 0.7(3) . .
C1 C2 C3 C4 -177.4(2) . .
C2 C3 C4 N2 -0.7(3) . .
C2 C3 C4 C5 -179.9(2) . .
N2 C4 C5 C7 -82.4(3) . .
C3 C4 C5 C7 96.7(3) . .
N2 C4 C5 C6 158.4(2) . .
C3 C4 C5 C6 -22.5(3) . .
N2 C4 C5 C8 39.6(3) . .
C3 C4 C5 C8 -141.4(2) . .
N3 C10 C11 C12 0.000(1) . .
C9 C10 C11 C12 180.000(1) . .
C10 C11 C12 N4 0.000(1) . .
C10 C11 C12 C13 180.000(1) . .
N4 C12 C13 C15 -60.96(19) . .
C11 C12 C13 C15 119.04(19) . .
N4 C12 C13 C15 60.96(19) . 4_565
C11 C12 C13 C15 -119.04(19) . 4_565
N4 C12 C13 C14 180.000(1) . .
C11 C12 C13 C14 0.000(2) . .
N6 C17 C18 C19 0.5(3) . .
C16 C17 C18 C19 -178.9(2) . .
C17 C18 C19 N7 -1.0(3) . .
C17 C18 C19 C20 179.0(2) . .
N7 C19 C20 C22 36.4(3) . .
C18 C19 C20 C22 -143.6(2) . .
N7 C19 C20 C23 -85.7(3) . .
C18 C19 C20 C23 94.3(3) . .
N7 C19 C20 C21 155.6(2) . .
C18 C19 C20 C21 -24.4(3) . .
N8 C25 C26 C27 0.000(1) . .
C24 C25 C26 C27 180.0 . .
C25 C26 C27 N9 0.000(1) . .
C25 C26 C27 C28 180.0 . .
N9 C27 C28 C29 180.000(1) . .
C26 C27 C28 C29 0.0 . .
N9 C27 C28 C30 -60.96(17) . 4_575
C26 C27 C28 C30 119.04(17) . 4_575
N9 C27 C28 C30 60.96(17) . .
C26 C27 C28 C30 -119.04(17) . .
C3 C2 N1 N2 -0.5(2) . .
C1 C2 N1 N2 177.8(2) . .
C3 C2 N1 B1 -174.2(2) . .
C1 C2 N1 B1 4.1(4) . .
N3 B1 N1 C2 122.1(3) . .
N1 B1 N1 C2 -118.8(2) 4_565 .
N3 B1 N1 N2 -50.9(3) . .
N1 B1 N1 N2 68.1(3) 4_565 .
C3 C4 N2 N1 0.4(2) . .
C5 C4 N2 N1 179.6(2) . .
C3 C4 N2 Cu1 -169.80(19) . .
C5 C4 N2 Cu1 9.4(4) . .
C2 N1 N2 C4 0.0(2) . .
B1 N1 N2 C4 174.3(2) . .
C2 N1 N2 Cu1 173.88(14) . .
B1 N1 N2 Cu1 -11.8(2) . .
N4 Cu1 N2 C4 -132.5(3) . .
O1 Cu1 N2 C4 40.0(3) . .
N2 Cu1 N2 C4 137.0(2) 4_565 .
O2 Cu1 N2 C4 -14.8(3) . .
N4 Cu1 N2 N1 57.40(14) . .
O1 Cu1 N2 N1 -130.11(13) . .
N2 Cu1 N2 N1 -33.15(17) 4_565 .
O2 Cu1 N2 N1 175.12(13) . .
C11 C10 N3 N4 0.0 . .
C9 C10 N3 N4 180.000(1) . .
C11 C10 N3 B1 180.000(1) . .
C9 C10 N3 B1 0.000(1) . .
N1 B1 N3 C10 -119.43(17) . .
N1 B1 N3 C10 119.43(17) 4_565 .
N1 B1 N3 N4 60.57(17) . .
N1 B1 N3 N4 -60.57(17) 4_565 .
C11 C12 N4 N3 0.0 . .
C13 C12 N4 N3 180.0 . .
C11 C12 N4 Cu1 180.0 . .
C13 C12 N4 Cu1 0.000(1) . .
C10 N3 N4 C12 0.000(1) . .
B1 N3 N4 C12 180.0 . .
C10 N3 N4 Cu1 180.0 . .
B1 N3 N4 Cu1 0.0 . .
N2 Cu1 N4 C12 128.86(5) . .
N2 Cu1 N4 C12 -128.86(5) 4_565 .
O2 Cu1 N4 C12 0.000(1) . .
N2 Cu1 N4 N3 -51.14(5) . .
N2 Cu1 N4 N3 51.14(5) 4_565 .
O2 Cu1 N4 N3 180.0 . .
C18 C17 N6 N7 0.2(2) . .
C16 C17 N6 N7 179.6(2) . .
C18 C17 N6 B2 -173.5(2) . .
C16 C17 N6 B2 5.9(4) . .
N6 B2 N6 C17 -118.0(2) 4_575 .
N8 B2 N6 C17 123.6(3) . .
N6 B2 N6 N7 68.9(3) 4_575 .
N8 B2 N6 N7 -49.5(3) . .
C18 C19 N7 N6 1.1(2) . .
C20 C19 N7 N6 -178.86(19) . .
C18 C19 N7 Cu2 -167.33(19) . .
C20 C19 N7 Cu2 12.7(4) . .
C17 N6 N7 C19 -0.8(2) . .
B2 N6 N7 C19 173.5(2) . .
C17 N6 N7 Cu2 171.94(14) . .
B2 N6 N7 Cu2 -13.7(2) . .
N9 Cu2 N7 C19 -132.4(3) . .
O3 Cu2 N7 C19 40.3(3) . .
N7 Cu2 N7 C19 137.4(2) 4_575 .
O4 Cu2 N7 C19 -15.6(3) . .
N9 Cu2 N7 N6 59.23(14) . .
O3 Cu2 N7 N6 -128.00(13) . .
N7 Cu2 N7 N6 -30.90(17) 4_575 .
O4 Cu2 N7 N6 176.08(12) . .
C26 C25 N8 N9 0.0 . .
C24 C25 N8 N9 180.0 . .
C26 C25 N8 B2 180.0 . .
C24 C25 N8 B2 0.000(2) . .
N6 B2 N8 C25 119.72(17) 4_575 .
N6 B2 N8 C25 -119.72(17) . .
N6 B2 N8 N9 -60.28(17) 4_575 .
N6 B2 N8 N9 60.28(17) . .
C26 C27 N9 N8 0.0 . .
C28 C27 N9 N8 180.0 . .
C26 C27 N9 Cu2 180.000(2) . .
C28 C27 N9 Cu2 0.000(2) . .
C25 N8 N9 C27 0.0 . .
B2 N8 N9 C27 180.000(1) . .
C25 N8 N9 Cu2 180.000(1) . .
B2 N8 N9 Cu2 0.0 . .
N7 Cu2 N9 C27 128.33(5) . .
N7 Cu2 N9 C27 -128.33(5) 4_575 .
O4 Cu2 N9 C27 0.000(2) . .
N7 Cu2 N9 N8 -51.67(5) . .
N7 Cu2 N9 N8 51.67(5) 4_575 .
O4 Cu2 N9 N8 180.0 . .
O2 N5 O1 Cu1 0.0 . .
N2 Cu1 O1 N5 -128.52(5) . .
N2 Cu1 O1 N5 128.52(5) 4_565 .
O2 Cu1 O1 N5 0.0 . .
O1 N5 O2 Cu1 0.0 . .
N4 Cu1 O2 N5 180.0 . .
O1 Cu1 O2 N5 0.0 . .
N2 Cu1 O2 N5 72.71(8) . .
N2 Cu1 O2 N5 -72.71(8) 4_565 .
O4 N10 O3 Cu2 0.0 . .
N7 Cu2 O3 N10 -127.98(5) . .
N7 Cu2 O3 N10 127.98(5) 4_575 .
O4 Cu2 O3 N10 0.0 . .
O3 N10 O4 Cu2 0.0 . .
N9 Cu2 O4 N10 180.0 . .
O3 Cu2 O4 N10 0.0 . .
N7 Cu2 O4 N10 73.66(7) . .
N7 Cu2 O4 N10 -73.66(7) 4_575 .
